data_2003259
loop_
_publ_author_name
'Blake, A. J.'
'Cadogan, J. I. G.'
'Dijksma, F. J. J.'
'Gould, R. O.'
'MacPherson, A. D.'
'McNab, H.'

_publ_section_title
;
 Methyl 3-[2-(<i>tert</i>-Butylthio)phenyl]propenoate
;
_journal_issue 3
_journal_name_full 'Acta Crystallographica Section C'
_journal_page_first 509
_journal_page_last 511
_journal_paper_doi 10.1107/S0108270194009777
_journal_volume 51
_journal_year 1995
_chemical_compound_source
;
The title compound was made by a Wittig reaction of 2-(t-butylthio)benzalde-
hyde with methyl triphenylphosphoranylidenacetate in dichloromethane
(MacPherson, 1994; Cadogan, MacPherson & McNab, 1994).  Crystals were grown
from hexane solution.
;
_chemical_formula_moiety 'C14 H18 O2 S'
_chemical_formula_sum 'C14 H18 O2 S'
_chemical_formula_weight 250.34
_chemical_melting_point 332.5(5)
_chemical_name_common 'Methyl 2-(t-Butylthio)cinnamate'
_chemical_name_systematic
;
 Methyl 3-[2-(t-Butylthio)phenyl]propenoate
;
_space_group_IT_number 14
_symmetry_cell_setting monoclinic
_symmetry_space_group_name_Hall '-P 2yn'
_symmetry_space_group_name_H-M 'P 1 21/n 1'
_audit_creation_method SHELXL
_cell_angle_alpha 90.00
_cell_angle_beta 95.64(3)
_cell_angle_gamma 90.00
_cell_formula_units_Z 4
_cell_length_a 5.8813(14)
_cell_length_b 15.474(3)
_cell_length_c 14.919(6)
_cell_measurement_reflns_used 60
_cell_measurement_temperature 150.0(2)
_cell_measurement_theta_max 16
_cell_measurement_theta_min 10
_cell_volume 1351.2(7)
_computing_cell_refinement 'Stoe DIF4'
_computing_data_collection 'Stoe DIF4  (Stoe & Cie, 1988a)'
_computing_data_reduction 'Stoe REDU4 (Stoe & Cie, 1988b)'
_computing_molecular_graphics 'SHELXTL/PC (Sheldrick, 1992)'
_computing_structure_refinement 'SHELXL-92  (Sheldrick, 1993)'
_computing_structure_solution 'SHELXS-90  (Sheldrick, 1990)'
_diffrn_ambient_temperature 150.0(2)
_diffrn_measurement_device 'Stoe Stadi-4 four-circle diffractometer'
_diffrn_measurement_method
;
\w-2\q scans of variable width using on-line profile-fitting (Clegg, 1981)
;
_diffrn_radiation_monochromator graphite
_diffrn_radiation_source 'fine-focus sealed tube'
_diffrn_radiation_type MoK\a
_diffrn_radiation_wavelength 0.71073
_diffrn_reflns_av_R_equivalents 0.0112
_diffrn_reflns_av_sigmaI/netI 0.0166
_diffrn_reflns_limit_h_max 6
_diffrn_reflns_limit_h_min -7
_diffrn_reflns_limit_k_max 18
_diffrn_reflns_limit_k_min -6
_diffrn_reflns_limit_l_max 17
_diffrn_reflns_limit_l_min 0
_diffrn_reflns_number 3471
_diffrn_reflns_theta_max 25.06
_diffrn_reflns_theta_min 2.63
_diffrn_standards_decay_% 0
_diffrn_standards_interval_time 60
_diffrn_standards_number 3
_exptl_absorpt_coefficient_mu 0.228
_exptl_absorpt_correction_type none
_exptl_crystal_colour Colourless
_exptl_crystal_density_diffrn 1.231
_exptl_crystal_description blocks
_exptl_crystal_F_000 536
_exptl_crystal_size_max 0.60
_exptl_crystal_size_mid 0.50
_exptl_crystal_size_min 0.35
_refine_diff_density_max 0.181
_refine_diff_density_min -0.258
_refine_ls_extinction_method none
_refine_ls_goodness_of_fit_all 1.063
_refine_ls_goodness_of_fit_obs 1.071
_refine_ls_hydrogen_treatment
; H atoms placed in calculated positions, with U~iso~ = 1.2U~eq~
 of the carbon atom on which
  the hydrogen atom is riding
;
_refine_ls_matrix_type full
_refine_ls_number_parameters 154
_refine_ls_number_reflns 2366
_refine_ls_number_restraints 0
_refine_ls_restrained_S_all 1.088
_refine_ls_restrained_S_obs 1.071
_refine_ls_R_factor_all 0.0393
_refine_ls_R_factor_obs 0.0295
_refine_ls_shift/esd_max 0.029
_refine_ls_shift/esd_mean 0.005
_refine_ls_structure_factor_coef Fsqd
_refine_ls_weighting_details 'w = 1/[\s^2^(Fo^2^)+(0.0362P)^2^+0.5806P]'
_refine_ls_weighting_scheme calc
_refine_ls_wR_factor_all 0.0803
_refine_ls_wR_factor_obs 0.0727
_reflns_number_observed 2028
_reflns_number_total 2379
_reflns_observed_criterion >2sigma(I)
_cod_data_source_file ha1130.cif
_cod_data_source_block butest
_cod_depositor_comments
;
The following automatic conversions were performed:

'_chemical_melting_point' value '332-333K' was changed to '332.5(5)'
- the average value was taken and precision was
estimated.

'_symmetry_cell_setting' value 'Monoclinic' changed to
'monoclinic' according to
/home/saulius/struct/CIF-dictionaries/cif_core.dic dictionary named
'cif_core.dic' version 2.4.1 from 2010-06-29.

Automatic conversion script
Id: cif_fix_values 1715 2011-07-08 13:25:40Z adriana 

The following automatic conversions were performed:

'_refine_ls_weighting_scheme' value 'calc w =
1/[\s^2^(Fo^2^)+(0.0362P)^2^+0.5806P]' was changed to 'calc'. New tag
'_refine_ls_weighting_details' was created. The value of the new tag
was set to 'w = 1/[\s^2^(Fo^2^)+(0.0362P)^2^+0.5806P]'.

Automatic conversion script
Id: cif_fix_values 3143 2015-03-26 13:38:13Z robertas 
;
_cod_original_sg_symbol_H-M 'P 21/n'
_cod_database_code 2003259

loop_
_symmetry_equiv_pos_as_xyz
'x, y, z'
'-x+1/2, y+1/2, -z+1/2'
'-x, -y, -z'
'x-1/2, -y-1/2, z-1/2'

loop_
_atom_site_aniso_label
_atom_site_aniso_U_11
_atom_site_aniso_U_12
_atom_site_aniso_U_13
_atom_site_aniso_U_22
_atom_site_aniso_U_23
_atom_site_aniso_U_33
C1 0.0297(8) 0.0013(6) 0.0046(6) 0.0230(8) -0.0007(6) 0.0197(7)
C2 0.0288(8) 0.0017(6) 0.0051(6) 0.0258(8) -0.0011(6) 0.0201(7)
C3 0.0339(9) 0.0092(7) -0.0005(7) 0.0363(9) 0.0002(7) 0.0258(8)
C4 0.0508(11) 0.0163(8) 0.0011(8) 0.0337(10) 0.0048(7) 0.0286(9)
C5 0.0564(11) 0.0045(8) 0.0071(8) 0.0217(8) 0.0027(7) 0.0300(9)
C6 0.0392(9) -0.0012(7) 0.0019(7) 0.0246(8) -0.0003(6) 0.0267(8)
C7 0.0312(8) -0.0017(6) 0.0035(6) 0.0203(7) -0.0009(6) 0.0200(7)
C8 0.0279(8) -0.0016(6) 0.0042(6) 0.0201(7) -0.0016(6) 0.0247(7)
C9 0.0265(8) -0.0010(6) 0.0039(6) 0.0238(8) -0.0048(6) 0.0186(7)
O9 0.0337(6) -0.0041(5) -0.0012(5) 0.0241(6) 0.0044(5) 0.0338(6)
O10 0.0279(6) -0.0015(5) -0.0058(5) 0.0237(6) 0.0010(5) 0.0344(6)
C10 0.0315(9) 0.0033(7) -0.0071(7) 0.0300(9) 0.0013(7) 0.0380(9)
S 0.0243(2) -0.0031(2) 0.00459(14) 0.0281(2) -0.0026(2) 0.0214(2)
C1B 0.0207(8) -0.0003(6) 0.0028(6) 0.0335(9) -0.0060(6) 0.0217(7)
C2B 0.0355(9) 0.0048(8) 0.0012(7) 0.0555(12) -0.0014(8) 0.0215(8)
C3B 0.0387(10) -0.0053(8) 0.0090(8) 0.0372(10) -0.0130(8) 0.0403(10)
C4B 0.0232(8) 0.0010(8) 0.0066(7) 0.0484(11) -0.0072(8) 0.0361(9)

loop_
_atom_site_label
_atom_site_occupancy
_atom_site_fract_x
_atom_site_fract_y
_atom_site_fract_z
_atom_site_U_iso_or_equiv
_atom_site_thermal_displace_type
_atom_site_calc_flag
_atom_site_refinement_flags
_atom_site_type_symbol
C1 1 0.5699(3) 0.53306(10) 0.25586(9) 0.0240(3) Uani d . C
C2 1 0.3632(3) 0.50441(10) 0.20951(9) 0.0247(3) Uani d . C
C3 1 0.2175(3) 0.56423(11) 0.16317(11) 0.0322(4) Uani d . C
H3 1 0.0740(3) 0.54512(11) 0.13354(11) 0.039 Uiso d R H
C4 1 0.2770(3) 0.65017(12) 0.15906(11) 0.0379(4) Uani d . C
H4 1 0.1749(3) 0.69041(12) 0.12690(11) 0.045 Uiso d R H
C5 1 0.4836(3) 0.67828(11) 0.20171(11) 0.0358(4) Uani d . C
H5 1 0.5278(3) 0.73774(11) 0.19739(11) 0.043 Uiso d R H
C6 1 0.6260(3) 0.62073(10) 0.24976(11) 0.0303(4) Uani d . C
H6 1 0.7671(3) 0.64110(10) 0.28035(11) 0.036 Uiso d R H
C7 1 0.7185(3) 0.47344(10) 0.31084(9) 0.0238(3) Uani d . C
H7 1 0.6635(3) 0.41531(10) 0.31503(9) 0.029 Uiso d R H
C8 1 0.9192(3) 0.49057(10) 0.35580(10) 0.0241(3) Uani d . C
H8 1 0.9829(3) 0.54762(10) 0.35430(10) 0.029 Uiso d R H
C9 1 1.0447(3) 0.42195(10) 0.40793(9) 0.0229(3) Uani d . C
O9 1 0.9741(2) 0.35037(7) 0.42082(7) 0.0308(3) Uani d . O
O10 1 1.2549(2) 0.44878(7) 0.43987(7) 0.0292(3) Uani d . O
C10 1 1.3961(3) 0.38478(11) 0.48858(12) 0.0339(4) Uani d . C
H10A 1 1.5414(3) 0.41015(11) 0.50836(12) 0.041 Uiso d R H
H10B 1 1.3238(3) 0.36537(11) 0.53992(12) 0.041 Uiso d R H
H10C 1 1.4183(3) 0.33655(11) 0.44990(12) 0.041 Uiso d R H
S 1 0.27503(6) 0.39442(3) 0.21009(2) 0.02445(12) Uani d . S
C1B 1 0.3771(2) 0.34955(10) 0.10608(10) 0.0252(3) Uani d . C
C2B 1 0.2647(3) 0.39574(13) 0.02310(11) 0.0376(4) Uani d . C
H2B1 1 0.3199(3) 0.37176(13) -0.03002(11) 0.045 Uiso d R H
H2B2 1 0.1019(3) 0.38889(13) 0.01994(11) 0.045 Uiso d R H
H2B3 1 0.3024(3) 0.45607(13) 0.02716(11) 0.045 Uiso d R H
C3B 1 0.2991(3) 0.25586(12) 0.10687(12) 0.0384(4) Uani d . C
H3B1 1 0.3451(3) 0.22653(12) 0.05490(12) 0.046 Uiso d R H
H3B2 1 0.3664(3) 0.22783(12) 0.16046(12) 0.046 Uiso d R H
H3B3 1 0.1357(3) 0.25420(12) 0.10566(12) 0.046 Uiso d R H
C4B 1 0.6358(3) 0.35467(13) 0.10938(12) 0.0357(4) Uani d . C
H4B1 1 0.6839(3) 0.33097(13) 0.05486(12) 0.043 Uiso d R H
H4B2 1 0.6831(3) 0.41395(13) 0.11512(12) 0.043 Uiso d R H
H43 1 0.7036(3) 0.32233(13) 0.16003(12) 0.043 Uiso d R H

loop_
_atom_type_symbol
_atom_type_description
_atom_type_scat_source
_atom_type_scat_dispersion_real
_atom_type_scat_dispersion_imag
C C 'International Tables Vol C Tables 4.2.6.8 and 6.1.1.4' 0.0033 0.001
H H 'International Tables Vol C Tables 4.2.6.8 and 6.1.1.4' 0.0000 0.000
O O 'International Tables Vol C Tables 4.2.6.8 and 6.1.1.4' 0.0106 0.006
S S 'International Tables Vol C Tables 4.2.6.8 and 6.1.1.4' 0.1246 0.123

loop_
_geom_angle_atom_site_label_1
_geom_angle_atom_site_label_2
_geom_angle_atom_site_label_3
_geom_angle
_geom_angle_publ_flag
C6 C1 C2 118.04(14) y
C3 C2 C1 119.46(15) y
C4 C3 C2 121.0(2) y
C3 C4 C5 119.9(2) y
C6 C5 C4 119.9(2) y
C5 C6 C1 121.7(2) y
C6 C1 C7 120.96(14) y
C2 C1 C7 120.98(14) y
C8 C7 C1 127.57(15) y
C7 C8 C9 119.91(14) y
O9 C9 O10 123.10(14) y
O9 C9 C8 125.79(14) y
O10 C9 C8 111.11(13) y
C9 O10 C10 115.47(12) y
C3 C2 S 118.09(12) y
C1 C2 S 122.43(12) y
C2 S C1B 103.63(7) y
C4B C1B C3B 110.55(14) n
C4B C1B C2B 110.80(14) n
C3B C1B C2B 110.27(14) n
C4B C1B S 111.05(11) y
C3B C1B S 103.18(11) y
C2B C1B S 110.76(11) y

loop_
_geom_bond_atom_site_label_1
_geom_bond_atom_site_label_2
_geom_bond_distance
_geom_bond_publ_flag
C1 C2 1.409(2) y
C2 C3 1.398(2) y
C3 C4 1.378(3) y
C4 C5 1.385(3) y
C5 C6 1.375(2) y
C6 C1 1.401(2) y
C1 C7 1.465(2) y
C7 C8 1.326(2) y
C8 C9 1.471(2) y
C9 O9 1.205(2) y
C9 O10 1.346(2) y
O10 C10 1.442(2) y
C2 S 1.780(2) y
S C1B 1.853(2) y
C1B C4B 1.519(2) ?
C1B C3B 1.521(2) ?
C1B C2B 1.523(2) ?

loop_
_geom_torsion_atom_site_label_1
_geom_torsion_atom_site_label_2
_geom_torsion_atom_site_label_3
_geom_torsion_atom_site_label_4
_geom_torsion
_geom_torsion_publ_flag
C6 C1 C2 C3 -3.1(2) ?
C7 C1 C2 C3 175.26(13) ?
C6 C1 C2 S 178.77(11) ?
C7 C1 C2 S -2.9(2) ?
C1 C2 C3 C4 2.7(2) ?
S C2 C3 C4 -179.10(13) ?
C2 C3 C4 C5 -0.3(3) ?
C3 C4 C5 C6 -1.5(3) ?
C4 C5 C6 C1 1.1(3) ?
C2 C1 C6 C5 1.2(2) ?
C7 C1 C6 C5 -177.07(15) ?
C6 C1 C7 C8 -3.8(2) y
C2 C1 C7 C8 177.96(15) y
C1 C7 C8 C9 179.88(13) y
C7 C8 C9 O9 -6.6(2) y
C7 C8 C9 O10 172.76(13) y
O9 C9 O10 C10 2.1(2) y
C8 C9 O10 C10 -177.26(13) y
C3 C2 S C1B 87.08(13) y
C1 C2 S C1B -94.72(13) y
C2 S C1B C4B 62.00(13) n
C2 S C1B C3B -179.54(11) n
C2 S C1B C2B -61.56(13) n

loop_
_cod_related_entry_id
_cod_related_entry_database
_cod_related_entry_code
1 ChemSpider 21187423
